data_4030247
loop_
_publ_author_name
'Ferey, Gerard'
'Renaudin, Jean'
'de Kozak, Ariel'
'Mary, Yves'

_publ_section_title
;
 The crystal structure of CsBa2Cr2F11 : first evidence of vertex-sharing
 octahedral dimers in fluorides
;
_journal_name_full 'European Journal of Solid State and Inorganic Chemistry'
_journal_page_first 427
_journal_page_last 434
_journal_volume 26
_journal_year 1989
_chemical_formula_sum 'Ba2 Cr2 Cs F11'
_chemical_formula_weight 720.57
_space_group_IT_number 139
_symmetry_cell_setting tetragonal
_symmetry_Int_Tables_number 139
_symmetry_space_group_name_Hall '-I 4 2'
_symmetry_space_group_name_H-M 'I 4/m m m'
_cell_angle_alpha 90
_cell_angle_beta 90
_cell_angle_gamma 90
_cell_formula_units_Z 2
_cell_length_a 6.048(1)
_cell_length_b 6.048(1)
_cell_length_c 15.080(2)
_cell_volume 551.60(15)
_diffrn_ambient_temperature 293
_diffrn_radiation_probe x-ray
_diffrn_radiation_type MoK\a
_diffrn_radiation_wavelength 0.71073
_exptl_absorpt_coefficient_mu 12.330
_exptl_crystal_density_diffrn 4.338
_exptl_crystal_F_000 628
_refine_ls_number_parameters 20
_refine_ls_number_reflns 564
_refine_ls_R_factor_gt 0.027
_refine_ls_wR_factor_gt 0.030
_cod_data_source_file EJSSIC-1989-26-427-434.cif
_cod_data_source_block CsBa2Cr2F11
_cod_original_cell_volume 551.6(2)
_cod_database_code 4030247

loop_
_symmetry_equiv_pos_site_id
_symmetry_equiv_pos_as_xyz
1 x,y,z
2 -y,x,z
3 -x,-y,z
4 y,-x,z
5 x,-y,-z
6 y,x,-z
7 -x,y,-z
8 -y,-x,-z
9 -x,-y,-z
10 y,-x,-z
11 x,y,-z
12 -y,x,-z
13 -x,y,z
14 -y,-x,z
15 x,-y,z
16 y,x,z
17 1/2+x,1/2+y,1/2+z
18 1/2-y,1/2+x,1/2+z
19 1/2-x,1/2-y,1/2+z
20 1/2+y,1/2-x,1/2+z
21 1/2+x,1/2-y,1/2-z
22 1/2+y,1/2+x,1/2-z
23 1/2-x,1/2+y,1/2-z
24 1/2-y,1/2-x,1/2-z
25 1/2-x,1/2-y,1/2-z
26 1/2+y,1/2-x,1/2-z
27 1/2+x,1/2+y,1/2-z
28 1/2-y,1/2+x,1/2-z
29 1/2-x,1/2+y,1/2+z
30 1/2-y,1/2-x,1/2+z
31 1/2+x,1/2-y,1/2+z
32 1/2+y,1/2+x,1/2+z

loop_
_atom_site_aniso_label
_atom_site_aniso_U_11
_atom_site_aniso_U_22
_atom_site_aniso_U_33
_atom_site_aniso_U_23
_atom_site_aniso_U_13
_atom_site_aniso_U_12
Cr 0.0115(3) 0.0115(3) 0.0089(5) 0.0000 0.0000 0.0000
F1 0.0175(8) 0.0175(8) 0.0275(12) 0.0024(9) 0.0066(7) 0.0066(7)
F2 0.029(2) 0.0288(2) 0.0083(17) 0.0000 0.0000 0.0000
F3 0.039(4) 0.039(4) 0.007(3) 0.0000 0.0000 0.0000
Ba 0.0129(1) 0.0129(1) 0.0138(2) 0.0000 0.0000 0.0000
Cs 0.0232(3) 0.0232(3) 0.0187(3) 0.0000 0.0000 0.0000

loop_
_atom_site_label
_atom_site_type_symbol
_atom_site_thermal_displace_type
_atom_site_fract_x
_atom_site_fract_y
_atom_site_fract_z
_atom_site_occupancy
_atom_site_U_iso_or_equiv
Cr Cr Uani 0.00000 0.00000 0.62580(10) 1.000 0.0106(2)
F1 F Uani 0.2210(4) 0.2210(4) 0.3655(2) 1.000 0.0208(5)
F2 F Uani 0.00000 0.00000 0.2485(3) 1.000 0.0220(9)
F3 F Uani 0.00000 0.00000 0.50000 1.000 0.028(2)
Ba Ba Uani 0.00000 0.50000 0.25000 1.000 0.0132(1)
Cs Cs Uani 0.00000 0.00000 0.00000 1.000 0.0217(2)

loop_
_atom_type_symbol
_atom_type_description
_atom_type_scat_dispersion_real
_atom_type_scat_dispersion_imag
_atom_type_scat_source
Ba Ba -0.3244 2.2819 ' International Tables Vol C Tables 4.2.6.8 and 6.1.1.4'
Cr Cr 0.3209 0.6236 ' International Tables Vol C Tables 4.2.6.8 and 6.1.1.4'
Cs Cs -0.3680 2.1192 ' International Tables Vol C Tables 4.2.6.8 and 6.1.1.4'
F F 0.0171 0.0103 ' International Tables Vol C Tables 4.2.6.8 and 6.1.1.4'

loop_
_geom_angle_atom_site_label_1
_geom_angle_atom_site_label_2
_geom_angle_atom_site_label_3
_geom_angle
_geom_angle_site_symmetry_1
_geom_angle_site_symmetry_3
_geom_angle_publ_flag
F1 Cr F3 93.97(10) 5_556 . yes
F2 Cr F3 180.00 5_556 . yes
F1 Cr F3 93.97(10) 6_556 . yes
F1 Cr F3 93.97(10) 7_556 . yes
F1 Cr F3 93.97(10) 8_556 . yes
F1 Cr F2 86.03(10) 5_556 5_556 yes
F1 Cr F1 89.73(10) 5_556 6_556 yes
F1 Cr F1 172.06(16) 5_556 7_556 yes
F1 Cr F1 89.73(10) 5_556 8_556 yes
F1 Cr F2 86.03(10) 6_556 5_556 yes
F1 Cr F2 86.03(10) 7_556 5_556 yes
F1 Cr F2 86.03(10) 8_556 5_556 yes
F1 Cr F1 89.73(10) 6_556 7_556 yes
F1 Cr F1 172.06(16) 6_556 8_556 yes
F1 Cr F1 89.73(10) 7_556 8_556 yes
Cr F3 Cr 180.00 . 5_556 yes

loop_
_geom_bond_atom_site_label_1
_geom_bond_atom_site_label_2
_geom_bond_distance
_geom_bond_site_symmetry_2
_geom_bond_publ_flag
Cr F3 1.8971(15) . yes
Cr F1 1.895(2) 5_556 yes
Cr F2 1.896(5) 5_556 yes
Cr F1 1.895(2) 6_556 yes
Cr F1 1.895(2) 7_556 yes
Cr F1 1.895(2) 8_556 yes
